data_1518336
loop_
_publ_author_name
'Mal, Sunit K.'
'Mitra, Merry'
'Biswas, Bhaskar'
'Kaur, Gurpreet'
'Bag, Partha P.'
'Reddy, C. Malla'
'Choudhury, Angshuman Roy'
'Aliaga-Alcalde, Nuria'
'Ghosh, Rajarshi'

_publ_contact_author_name
;
;
_publ_section_title
;
 Ligand template synthesis of an undecametallic iron(III) complex: X-ray
 structure, magnetism and catecholase activity
;
_journal_name_full 'Inorganica Chimica Acta'
_journal_page_first 61
_journal_page_last 66
_journal_paper_doi 10.1016/j.ica.2014.09.027
_journal_volume 425
_journal_year 2015
_chemical_formula_moiety 'C75 H45 Fe11 O57, 5.23(O)'
_chemical_formula_sum 'C75 H45 Fe11 O62.23'
_chemical_formula_weight 2556.14
_chemical_name_systematic
;
 ?
;
_space_group_crystal_system triclinic
_space_group_IT_number 2
_space_group_name_Hall '-P 1'
_space_group_name_H-M_alt 'P -1'
_symmetry_space_group_name_Hall '-P 1'
_symmetry_space_group_name_H-M 'P -1'
_atom_sites_solution_hydrogens geom
_atom_sites_solution_primary direct
_audit_creation_date 2013-10-19
_audit_creation_method
;
  Olex2 1.2
  (compiled Apr 23 2013 17:59:47, GUI svn.r4466)
;
_cell_angle_alpha 99.165(5)
_cell_angle_beta 99.281(5)
_cell_angle_gamma 94.805(5)
_cell_formula_units_Z 2
_cell_length_a 14.600(3)
_cell_length_b 14.602(3)
_cell_length_c 23.236(4)
_cell_measurement_temperature 100.0
_cell_volume 4795.9(16)
_computing_molecular_graphics
;
O. V. Dolomanov, L. J. Bourhis, R. J. Gildea, J. A. K. Howard and H. Puschmann,
OLEX2: a complete structure solution, refinement and analysis program.
J. Appl. Cryst. (2009). 42, 339-341.
;
_computing_publication_material
;
O. V. Dolomanov, L. J. Bourhis, R. J. Gildea, J. A. K. Howard and H. Puschmann,
OLEX2: a complete structure solution, refinement and analysis program.
J. Appl. Cryst. (2009). 42, 339-341.
;
_computing_structure_refinement
;
SHELXL, G.M. Sheldrick, Acta Cryst.
(2008). A64, 112-122
;
_computing_structure_solution
;
SHELXS, G.M. Sheldrick, Acta Cryst.
(2008). A64, 112-122
;
_diffrn_ambient_temperature 100.0
_diffrn_measured_fraction_theta_full 0.988
_diffrn_measured_fraction_theta_max 0.988
_diffrn_radiation_type MoK\a
_diffrn_radiation_wavelength 0.71073
_diffrn_reflns_av_R_equivalents 0.0412
_diffrn_reflns_av_unetI/netI 0.0880
_diffrn_reflns_Laue_measured_fraction_full 0.988
_diffrn_reflns_Laue_measured_fraction_max 0.988
_diffrn_reflns_limit_h_max 17
_diffrn_reflns_limit_h_min -17
_diffrn_reflns_limit_k_max 17
_diffrn_reflns_limit_k_min -17
_diffrn_reflns_limit_l_max 27
_diffrn_reflns_limit_l_min -24
_diffrn_reflns_number 35467
_diffrn_reflns_point_group_measured_fraction_full 0.988
_diffrn_reflns_point_group_measured_fraction_max 0.988
_diffrn_reflns_theta_full 25.000
_diffrn_reflns_theta_max 25.027
_diffrn_reflns_theta_min 0.902
_exptl_absorpt_coefficient_mu 1.722
_exptl_absorpt_correction_T_max 0.7457
_exptl_absorpt_correction_T_min 0.6482
_exptl_absorpt_correction_type multi-scan
_exptl_absorpt_process_details
;
SADABS-2008/1 (Bruker,2008) was used for absorption correction.
wR2(int) was 0.0576 before and 0.0442 after correction.
The Ratio of minimum to maximum transmission is 0.8693.
The \l/2 correction factor is 0.0015.
;
_exptl_crystal_colour 'clear light red'
_exptl_crystal_colour_lustre clear
_exptl_crystal_colour_modifier light
_exptl_crystal_colour_primary red
_exptl_crystal_density_diffrn 1.770
_exptl_crystal_description block
_exptl_crystal_F_000 2557.7
_exptl_crystal_size_max 0.2
_exptl_crystal_size_mid 0.1
_exptl_crystal_size_min 0.1
_refine_diff_density_max 1.399
_refine_diff_density_min -1.251
_refine_diff_density_rms 0.126
_refine_ls_extinction_method none
_refine_ls_goodness_of_fit_ref 1.022
_refine_ls_hydrogen_treatment constr
_refine_ls_matrix_type full
_refine_ls_number_parameters 1261
_refine_ls_number_reflns 16775
_refine_ls_number_restraints 2
_refine_ls_restrained_S_all 1.023
_refine_ls_R_factor_all 0.1292
_refine_ls_R_factor_gt 0.0690
_refine_ls_shift/su_max 0.001
_refine_ls_shift/su_mean 0.000
_refine_ls_structure_factor_coef Fsqd
_refine_ls_weighting_details 'w=1/[\s^2^(Fo^2^)+(0.0836P)^2^+15.4239P] where P=(Fo^2^+2Fc^2^)/3'
_refine_ls_weighting_scheme calc
_refine_ls_wR_factor_gt 0.1594
_refine_ls_wR_factor_ref 0.1901
_reflns_Friedel_coverage 0.000
_reflns_number_gt 9837
_reflns_number_total 16775
_reflns_threshold_expression 'I > 2\s(I)'
_cod_data_source_file S_FE_1.cif
_cod_data_source_block s_fe_1
_cod_original_cell_volume 4795.8(14)
_cod_database_code 1518336
_olex2_refinement_description
;
1. Fixed Uiso
 At 1.2 times of:
  All C(H) groups
2. Restrained distances
 C31-C30
 1.34 with sigma of 0.02
 C30-C28
 1.44 with sigma of 0.02
3. Uiso/Uaniso restraints and constraints
Uanis(C7) = Uanis(C8) = Uanis(C9) = Uanis(C10) = Uanis(C62) = Uanis(C64) = Uanis(C65) = Uanis(C66) = Uanis(C26) = Uanis(C28) = Uanis(C30) = Uanis(C31) = Uanis(C48) = Uanis(C49) = Uanis(C50) = Uanis(C51)
4. Others
 Fixed Sof: O3W(0.77044) O4W(0.73672) O5W(0.77175) O6W(0.75347) O7W(0.19804)
5.a Aromatic/amide H refined with riding coordinates:
 C24(H24), C69(H69), C39(H39), C13(H13), C55(H55), C59(H59), C34(H34),
 C74(H74), C20(H20), C35(H35), C75(H75), C36(H36), C19(H19), C40(H40), C14(H14),
  C10(H10), C9(H9), C23(H23), C60(H60), C61(H61), C70(H70), C15(H15), C8(H8),
 C5(H5), C45(H45), C4(H4), C71(H71), C25(H25), C54(H54), C56(H56), C18(H18),
 C44(H44), C3(H3), C41(H41), C73(H73), C46(H46), C28(H28), C64(H64), C49(H49),
 C50(H50), C65(H65), C66(H66), C51(H51), C31(H31), C30(H30)
;
_shelx_space_group_comment
;
The symmetry employed for this shelxl refinement is uniquely defined
by the following loop, which should always be used as a source of
symmetry information in preference to the above space-group names.
They are only intended as comments.
;
_shelxl_version_number 2013-4

loop_
_space_group_symop_operation_xyz
'x, y, z'
'-x, -y, -z'

loop_
_atom_site_label
_atom_site_type_symbol
_atom_site_fract_x
_atom_site_fract_y
_atom_site_fract_z
_atom_site_U_iso_or_equiv
_atom_site_adp_type
_atom_site_occupancy
_atom_site_site_symmetry_order
_atom_site_calc_flag
_atom_site_refinement_flags_posn
_atom_site_refinement_flags_adp
_atom_site_refinement_flags_occupancy
Fe1 Fe 0.89935(8) 0.27174(8) 0.20299(5) 0.0340(3) Uani 1 1 d . . .
Fe2 Fe 0.97538(8) 0.16678(8) 0.29714(5) 0.0347(3) Uani 1 1 d . . .
Fe3 Fe 0.63648(8) 0.23528(8) 0.37401(5) 0.0380(3) Uani 1 1 d . . .
Fe4 Fe 0.83334(8) 0.02464(8) 0.20297(5) 0.0342(3) Uani 1 1 d . . .
Fe5 Fe 0.72854(8) 0.10046(8) 0.29694(5) 0.0341(3) Uani 1 1 d . . .
Fe6 Fe 0.63477(8) 0.36513(8) 0.25010(5) 0.0388(3) Uani 1 1 d . . .
Fe7 Fe 0.76439(8) 0.36355(8) 0.12603(5) 0.0378(3) Uani 1 1 d . . .
Fe8 Fe 0.66904(7) 0.16236(8) 0.15799(5) 0.0344(3) Uani 1 1 d . . .
Fe9 Fe 0.83768(8) 0.33086(8) 0.34197(5) 0.0347(3) Uani 1 1 d . . .
Fe10 Fe 0.50817(8) 0.19201(9) 0.24881(5) 0.0408(3) Uani 1 1 d . . .
Fe11 Fe 0.80771(9) 0.49194(8) 0.25119(5) 0.0405(3) Uani 1 1 d . . .
O1 O 0.6842(4) 0.1612(4) 0.4345(2) 0.0389(13) Uani 1 1 d . . .
O2 O 0.5085(4) 0.3891(5) 0.2000(2) 0.0522(16) Uani 1 1 d . . .
O3 O 0.5658(4) 0.0470(4) 0.1405(2) 0.0408(14) Uani 1 1 d . . .
O4 O 0.5779(4) 0.2098(4) 0.0921(2) 0.0413(14) Uani 1 1 d . . .
O5 O 0.7704(3) 0.2573(3) 0.1631(2) 0.0346(12) Uani 1 1 d . . .
O6 O 0.7574(4) 0.0589(4) 0.3804(2) 0.0407(14) Uani 1 1 d . . .
O7 O 0.5926(3) 0.1211(4) 0.3034(2) 0.0383(13) Uani 1 1 d . . .
O8 O 0.6881(4) 0.4282(3) 0.1878(2) 0.0377(13) Uani 1 1 d . . .
O9 O 0.7905(4) 0.4918(4) 0.1061(2) 0.0464(15) Uani 1 1 d . . .
O10 O 0.4139(4) 0.2626(5) 0.2085(2) 0.0465(15) Uani 1 1 d . . .
O11 O 0.4572(4) 0.0719(4) 0.1980(2) 0.0432(14) Uani 1 1 d . . .
O12 O 0.7369(5) 0.5865(4) 0.2914(2) 0.0476(15) Uani 1 1 d . . .
O13 O 0.8790(4) 0.4075(4) 0.1968(2) 0.0377(13) Uani 1 1 d . . .
O14 O 0.5520(4) -0.2007(4) 0.2438(3) 0.0552(17) Uani 1 1 d . . .
O15 O 0.9672(4) 0.1314(4) 0.0179(3) 0.0538(16) Uani 1 1 d . . .
O16 O 0.9409(4) 0.2425(4) 0.1196(2) 0.0401(13) Uani 1 1 d . . .
O17 O 0.8255(4) 0.5854(4) 0.1962(2) 0.0463(15) Uani 1 1 d . . .
O18 O 0.2674(4) 0.1305(4) 0.3600(3) 0.0529(16) Uani 1 1 d . . .
O19 O 0.9281(4) 0.5425(4) 0.3018(2) 0.0464(15) Uani 1 1 d . . .
O20 O 0.3751(4) -0.1036(4) 0.1616(3) 0.0546(16) Uani 1 1 d . . .
O21 O 0.8170(4) -0.0074(4) 0.1161(2) 0.0397(14) Uani 1 1 d . . .
O22 O 0.8384(4) 0.3165(4) 0.0658(2) 0.0389(13) Uani 1 1 d . . .
O23 O 0.9005(3) 0.2643(3) 0.2849(2) 0.0345(13) Uani 1 1 d . . .
O24 O 0.9129(4) 0.2869(4) 0.4135(2) 0.0379(13) Uani 1 1 d . . .
O25 O 1.2008(4) 0.4476(4) 0.2565(3) 0.0583(18) Uani 1 1 d . . .
O26 O 1.0944(4) 0.2424(4) 0.2922(2) 0.0432(14) Uani 1 1 d . . .
O27 O 0.9291(3) 0.1367(3) 0.2042(2) 0.0340(12) Uani 1 1 d . . .
O28 O 0.8688(4) 0.0329(4) 0.4822(2) 0.0543(16) Uani 1 1 d . . .
O29 O 0.6464(4) 0.3406(4) 0.0699(2) 0.0429(14) Uani 1 1 d . . .
O30 O 0.5718(4) 0.3118(4) 0.3127(2) 0.0411(14) Uani 1 1 d . . .
O31 O 0.4852(5) 0.3738(6) 0.0078(3) 0.075(2) Uani 1 1 d . . .
O32 O 0.9461(4) -0.0493(4) 0.2163(2) 0.0385(13) Uani 1 1 d . . .
O33 O 1.0489(4) 0.0532(4) 0.2833(2) 0.0404(14) Uani 1 1 d . . .
O34 O 1.0398(4) 0.3316(4) 0.2268(2) 0.0416(14) Uani 1 1 d . . .
O35 O 0.6602(4) 0.3534(4) 0.4303(2) 0.0432(14) Uani 1 1 d . . .
O36 O 0.6689(4) -0.0399(4) 0.2731(2) 0.0414(14) Uani 1 1 d . . .
O37 O 0.8110(4) -0.0897(4) 0.0032(2) 0.0471(15) Uani 1 1 d . . .
O38 O 0.7582(4) -0.0946(4) 0.2073(2) 0.0389(13) Uani 1 1 d . . .
O39 O 0.6260(5) 0.5140(5) 0.4921(3) 0.077(2) Uani 1 1 d . . .
O40 O 0.4150(4) 0.1747(4) 0.3047(2) 0.0460(15) Uani 1 1 d . . .
O41 O 0.6109(4) 0.4907(5) 0.3003(2) 0.0510(16) Uani 1 1 d . . .
O42 O 0.7131(4) 0.0874(4) 0.0863(2) 0.0378(13) Uani 1 1 d . . .
O43 O 1.0897(4) 0.1883(4) 0.4971(2) 0.0491(16) Uani 1 1 d . . .
O44 O 0.8631(3) 0.0704(3) 0.2958(2) 0.0340(12) Uani 1 1 d . . .
O45 O 0.7427(3) 0.2291(3) 0.3370(2) 0.0356(13) Uani 1 1 d . . .
O46 O 0.7360(3) 0.0999(3) 0.2153(2) 0.0319(12) Uani 1 1 d . . .
O47 O 1.0078(4) 0.1821(4) 0.3838(2) 0.0401(14) Uani 1 1 d . . .
C24 C 1.0712(7) 0.2740(7) 0.5816(4) 0.058(3) Uani 1 1 d . . .
H24 H 1.0781 0.2997 0.6225 0.069 Uiso 1 1 calc R U .
O48 O 0.6090(3) 0.2354(4) 0.2148(2) 0.0361(13) Uani 1 1 d . . .
C69 C 0.8716(6) 0.6370(6) 0.0560(4) 0.044(2) Uani 1 1 d . . .
H69 H 0.8655 0.5824 0.0267 0.053 Uiso 1 1 calc R U .
O49 O 0.5086(4) 0.2090(4) 0.3938(2) 0.0469(15) Uani 1 1 d . . .
C39 C 0.4722(6) -0.1429(6) 0.0985(4) 0.046(2) Uani 1 1 d . . .
H39 H 0.5220 -0.1397 0.0769 0.055 Uiso 1 1 calc R U .
O50 O 1.1031(4) 0.6247(4) 0.3383(3) 0.0542(16) Uani 1 1 d . . .
C13 C 1.1432(6) 0.5291(6) 0.4019(4) 0.046(2) Uani 1 1 d . . .
H13 H 1.1402 0.4800 0.4241 0.056 Uiso 1 1 calc R U .
C55 C 0.2720(6) 0.0990(7) 0.4503(4) 0.054(2) Uani 1 1 d . . .
H55 H 0.2537 0.0807 0.4847 0.065 Uiso 1 1 calc R U .
O51 O 0.9526(4) 0.4344(4) 0.3598(2) 0.0412(14) Uani 1 1 d . . .
C59 C 0.7053(6) -0.0066(7) -0.0345(4) 0.053(3) Uani 1 1 d . . .
H59 H 0.6622 0.0383 -0.0380 0.064 Uiso 1 1 calc R U .
C34 C 0.6404(7) -0.2731(6) 0.1856(5) 0.060(3) Uani 1 1 d . . .
H34 H 0.6890 -0.2847 0.1637 0.073 Uiso 1 1 calc R U .
C74 C 0.8927(7) 0.1194(7) -0.0756(4) 0.061(3) Uani 1 1 d . . .
H74 H 0.8723 0.0982 -0.1169 0.073 Uiso 1 1 calc R U .
O52 O 0.7649(4) 0.3916(4) 0.2855(2) 0.0400(14) Uani 1 1 d . . .
O53 O 0.7897(4) 0.4216(4) 0.4080(2) 0.0414(14) Uani 1 1 d . . .
O54 O 0.8689(4) 0.7327(4) 0.1398(3) 0.0525(16) Uani 1 1 d . . .
C20 C 1.2920(7) 0.4870(8) 0.2763(5) 0.068(3) Uani 1 1 d . . .
H20 H 1.3176 0.5434 0.2667 0.081 Uiso 1 1 calc R U .
C2 C 0.8012(6) 0.0925(6) 0.4843(4) 0.046(2) Uani 1 1 d . . .
C35 C 0.5635(8) -0.3386(7) 0.1888(6) 0.083(4) Uani 1 1 d . . .
H35 H 0.5510 -0.4022 0.1702 0.099 Uiso 1 1 calc R U .
C75 C 0.9562(7) 0.0845(7) -0.0389(4) 0.060(3) Uani 1 1 d . . .
H75 H 0.9893 0.0336 -0.0511 0.073 Uiso 1 1 calc R U .
C72 C 0.9070(6) 0.1986(6) 0.0163(4) 0.045(2) Uani 1 1 d . . .
C52 C 0.4311(6) 0.1784(6) 0.3602(4) 0.046(2) Uani 1 1 d . . .
C36 C 0.5136(7) -0.2907(7) 0.2235(5) 0.066(3) Uani 1 1 d . . .
H36 H 0.4573 -0.3164 0.2332 0.080 Uiso 1 1 calc R U .
C67 C 0.8214(6) 0.5693(6) 0.1409(4) 0.044(2) Uani 1 1 d . . .
C19 C 1.3397(8) 0.4358(8) 0.3107(6) 0.080(4) Uani 1 1 d . . .
H19 H 1.4038 0.4476 0.3286 0.096 Uiso 1 1 calc R U .
C21 C 0.9769(5) 0.2368(5) 0.4227(3) 0.0337(19) Uani 1 1 d . . .
C40 C 0.4058(7) -0.2202(7) 0.0947(4) 0.057(3) Uani 1 1 d . . .
H40 H 0.4015 -0.2792 0.0698 0.069 Uiso 1 1 calc R U .
C38 C 0.4515(5) -0.0751(6) 0.1385(4) 0.042(2) Uani 1 1 d . . .
C14 C 1.2207(7) 0.5950(7) 0.4051(5) 0.059(3) Uani 1 1 d . . .
H14 H 1.2803 0.5989 0.4294 0.071 Uiso 1 1 calc R U .
C10 C 0.6298(8) 0.6038(8) 0.5208(5) 0.0736(8) Uani 1 1 d . . .
H10 H 0.5821 0.6281 0.5401 0.088 Uiso 1 1 calc R U .
C9 C 0.7112(8) 0.6535(8) 0.5179(5) 0.0736(8) Uani 1 1 d . . .
H9 H 0.7314 0.7167 0.5357 0.088 Uiso 1 1 calc R U .
C63 C 0.6624(8) 0.5687(7) 0.3095(4) 0.051(2) Uani 1 1 d . . .
C23 C 1.0072(7) 0.2949(6) 0.5345(4) 0.055(3) Uani 1 1 d . . .
H23 H 0.9628 0.3386 0.5378 0.066 Uiso 1 1 calc R U .
C60 C 0.7252(7) -0.0707(7) -0.0813(4) 0.061(3) Uani 1 1 d . . .
H60 H 0.6983 -0.0780 -0.1220 0.073 Uiso 1 1 calc R U .
C58 C 0.7572(5) -0.0191(5) 0.0158(3) 0.0355(19) Uani 1 1 d . . .
C57 C 0.7626(6) 0.0245(6) 0.0770(3) 0.0358(19) Uani 1 1 d . . .
C61 C 0.7886(7) -0.1188(6) -0.0572(4) 0.053(2) Uani 1 1 d . . .
H61 H 0.8155 -0.1673 -0.0787 0.064 Uiso 1 1 calc R U .
C47 C 0.4308(7) 0.3382(8) 0.1902(3) 0.049(3) Uani 1 1 d . . .
C76 C 0.8958(6) 0.2574(6) 0.0716(4) 0.039(2) Uani 1 1 d . . .
C42 C 0.5786(6) 0.2789(6) 0.0673(3) 0.040(2) Uani 1 1 d . . .
C53 C 0.3584(6) 0.1478(6) 0.3895(4) 0.046(2) Uani 1 1 d . . .
C70 C 0.9023(7) 0.7281(7) 0.0497(4) 0.057(3) Uani 1 1 d . . .
H70 H 0.9215 0.7467 0.0157 0.068 Uiso 1 1 calc R U .
C12 C 1.0739(6) 0.5486(6) 0.3614(4) 0.043(2) Uani 1 1 d . . .
C15 C 1.1936(7) 0.6506(7) 0.3672(5) 0.063(3) Uani 1 1 d . . .
H15 H 1.2322 0.7023 0.3608 0.075 Uiso 1 1 calc R U .
C8 C 0.7606(8) 0.5927(8) 0.4829(4) 0.0736(8) Uani 1 1 d . . .
H8 H 0.8195 0.6076 0.4722 0.088 Uiso 1 1 calc R U .
C5 C 0.9157(7) 0.0432(7) 0.5388(4) 0.058(3) Uani 1 1 d . . .
H5 H 0.9663 0.0096 0.5509 0.069 Uiso 1 1 calc R U .
C37 C 0.4954(6) 0.0216(6) 0.1601(4) 0.041(2) Uani 1 1 d . . .
C45 C 0.3458(8) 0.2869(10) -0.0174(5) 0.090(4) Uani 1 1 d . . .
H45 H 0.2822 0.2663 -0.0343 0.108 Uiso 1 1 calc R U .
C4 C 0.8813(7) 0.1070(7) 0.5751(4) 0.064(3) Uani 1 1 d . . .
H4 H 0.9028 0.1271 0.6164 0.077 Uiso 1 1 calc R U .
C22 C 1.0202(6) 0.2421(6) 0.4844(3) 0.039(2) Uani 1 1 d . . .
C32 C 0.6904(6) -0.1018(5) 0.2339(4) 0.040(2) Uani 1 1 d . . .
C7 C 0.7064(8) 0.5092(8) 0.4681(5) 0.0736(8) Uani 1 1 d . . .
C29 C 1.0245(6) -0.0245(6) 0.2498(4) 0.0375(19) Uani 1 1 d . . .
C71 C 0.8991(7) 0.7843(6) 0.1013(4) 0.053(2) Uani 1 1 d . . .
H71 H 0.9156 0.8500 0.1095 0.063 Uiso 1 1 calc R U .
C11 C 0.9767(6) 0.5046(6) 0.3395(4) 0.042(2) Uani 1 1 d . . .
C43 C 0.4898(6) 0.2943(7) 0.0320(4) 0.051(2) Uani 1 1 d . . .
C1 C 0.7436(6) 0.1034(6) 0.4278(3) 0.037(2) Uani 1 1 d . . .
C25 C 1.1195(6) 0.2114(6) 0.5569(4) 0.050(2) Uani 1 1 d . . .
H25 H 1.1691 0.1854 0.5781 0.060 Uiso 1 1 calc R U .
C6 C 0.7202(6) 0.4221(6) 0.4326(3) 0.038(2) Uani 1 1 d . . .
C17 C 1.1918(6) 0.3688(6) 0.2808(4) 0.044(2) Uani 1 1 d . . .
C68 C 0.8523(6) 0.6414(6) 0.1110(4) 0.047(2) Uani 1 1 d . . .
C54 C 0.3631(6) 0.1289(6) 0.4436(4) 0.049(2) Uani 1 1 d . . .
H54 H 0.4180 0.1345 0.4727 0.059 Uiso 1 1 calc R U .
C33 C 0.6309(6) -0.1931(6) 0.2191(4) 0.044(2) Uani 1 1 d . . .
C56 C 0.2157(7) 0.1011(7) 0.3991(4) 0.056(3) Uani 1 1 d . . .
H56 H 0.1500 0.0847 0.3911 0.067 Uiso 1 1 calc R U .
C18 C 1.2736(6) 0.3589(7) 0.3152(5) 0.066(3) Uani 1 1 d . . .
H18 H 1.2852 0.3109 0.3378 0.079 Uiso 1 1 calc R U .
C44 C 0.4078(6) 0.2402(7) 0.0174(4) 0.055(3) Uani 1 1 d . . .
H44 H 0.3940 0.1814 0.0285 0.066 Uiso 1 1 calc R U .
C3 C 0.8065(7) 0.1383(7) 0.5395(4) 0.057(3) Uani 1 1 d . . .
H3 H 0.7674 0.1832 0.5524 0.068 Uiso 1 1 calc R U .
C41 C 0.3501(7) -0.1939(7) 0.1329(4) 0.061(3) Uani 1 1 d . . .
H41 H 0.2990 -0.2331 0.1396 0.073 Uiso 1 1 calc R U .
C16 C 1.1016(6) 0.3111(6) 0.2660(4) 0.039(2) Uani 1 1 d . . .
C73 C 0.8624(7) 0.1952(7) -0.0390(4) 0.057(3) Uani 1 1 d . . .
H73 H 0.8186 0.2357 -0.0517 0.068 Uiso 1 1 calc R U .
C46 C 0.3954(9) 0.3669(11) -0.0220(5) 0.098(4) Uani 1 1 d . . .
H46 H 0.3710 0.4127 -0.0432 0.118 Uiso 1 1 calc R U .
O55 O 0.2609(6) 0.3320(6) 0.1490(4) 0.105(3) Uani 1 1 d . . .
C26 C 1.0924(8) -0.0928(8) 0.2500(5) 0.0736(8) Uani 1 1 d . . .
O56 O 0.6676(6) 0.7391(6) 0.3515(4) 0.107(3) Uani 1 1 d . . .
C28 C 1.1831(8) -0.0707(8) 0.2771(5) 0.0736(8) Uani 1 1 d D . .
H28 H 1.2130 -0.0121 0.2986 0.088 Uiso 1 1 calc R U .
O1A O 1.0695(6) -0.1863(6) 0.2216(4) 0.095(3) Uani 1 1 d . . .
C62 C 0.6267(9) 0.6483(9) 0.3456(5) 0.0736(8) Uani 1 1 d . . .
C48 C 0.3526(9) 0.3740(8) 0.1546(5) 0.0736(8) Uani 1 1 d . . .
C64 C 0.5519(8) 0.6379(8) 0.3717(5) 0.0736(8) Uani 1 1 d . . .
H64 H 0.5134 0.5829 0.3732 0.088 Uiso 1 1 calc R U .
C49 C 0.3612(8) 0.4481(8) 0.1284(5) 0.0736(8) Uani 1 1 d . . .
H49 H 0.4163 0.4865 0.1269 0.088 Uiso 1 1 calc R U .
C50 C 0.2670(8) 0.4555(8) 0.1030(5) 0.0736(8) Uani 1 1 d . . .
H50 H 0.2489 0.5018 0.0804 0.088 Uiso 1 1 calc R U .
C65 C 0.5463(8) 0.7340(8) 0.3970(5) 0.0736(8) Uani 1 1 d . . .
H65 H 0.5002 0.7520 0.4198 0.088 Uiso 1 1 calc R U .
C66 C 0.6055(8) 0.7899(9) 0.3867(5) 0.0736(8) Uani 1 1 d . . .
H66 H 0.6110 0.8556 0.3991 0.088 Uiso 1 1 calc R U .
C51 C 0.2118(9) 0.3948(8) 0.1140(5) 0.0736(8) Uani 1 1 d . . .
H51 H 0.1460 0.3892 0.1015 0.088 Uiso 1 1 calc R U .
C31 C 1.1657(8) -0.2190(8) 0.2382(5) 0.0736(8) Uani 1 1 d D . .
H31 H 1.1797 -0.2813 0.2281 0.088 Uiso 1 1 calc R U .
C30 C 1.2219(8) -0.1545(7) 0.2660(5) 0.0736(8) Uani 1 1 d D . .
H30 H 1.2859 -0.1607 0.2788 0.088 Uiso 1 1 calc R U .
O1W O 1.0335(5) 0.5314(5) 0.1966(3) 0.071(2) Uani 1 1 d . . .
O2W O 0.4683(5) -0.0347(5) 0.3032(3) 0.074(2) Uani 1 1 d . . .
O3W O 1.0581(5) 0.0906(6) 0.1450(3) 0.057(2) Uani 0.7704 1 d . . P
O4W O 0.9095(6) -0.0578(5) 0.3550(3) 0.052(2) Uani 0.7367 1 d . . P
O5W O 1.2248(5) 0.1382(6) 0.2205(3) 0.061(2) Uani 0.7717 1 d . . P
O6W O 0.8619(6) -0.2246(6) 0.2793(3) 0.061(2) Uani 0.7535 1 d . . P
O7W O 0.563(3) 0.492(3) 0.1062(15) 0.087(13) Uani 0.198 1 d . . P

loop_
_atom_site_aniso_label
_atom_site_aniso_U_11
_atom_site_aniso_U_22
_atom_site_aniso_U_33
_atom_site_aniso_U_23
_atom_site_aniso_U_13
_atom_site_aniso_U_12
Fe1 0.0391(6) 0.0341(7) 0.0242(6) -0.0031(5) 0.0008(5) 0.0020(5)
Fe2 0.0356(6) 0.0367(7) 0.0260(6) -0.0041(5) -0.0023(5) 0.0035(5)
Fe3 0.0391(6) 0.0451(7) 0.0260(6) -0.0006(5) 0.0014(5) 0.0049(5)
Fe4 0.0384(6) 0.0333(6) 0.0250(6) -0.0040(5) -0.0022(5) 0.0030(5)
Fe5 0.0362(6) 0.0369(7) 0.0247(6) -0.0005(5) -0.0016(5) 0.0029(5)
Fe6 0.0453(7) 0.0426(7) 0.0266(6) 0.0004(5) 0.0033(5) 0.0115(5)
Fe7 0.0482(7) 0.0358(7) 0.0255(6) -0.0013(5) 0.0014(5) 0.0053(5)
Fe8 0.0355(6) 0.0384(7) 0.0250(6) -0.0012(5) -0.0005(5) 0.0044(5)
Fe9 0.0413(7) 0.0335(7) 0.0247(6) -0.0027(5) 0.0000(5) 0.0040(5)
Fe10 0.0350(6) 0.0555(8) 0.0281(6) -0.0009(6) 0.0016(5) 0.0074(6)
Fe11 0.0573(8) 0.0327(7) 0.0273(6) -0.0015(5) 0.0008(6) 0.0067(6)
O1 0.044(3) 0.045(3) 0.025(3) 0.004(2) 0.004(2) 0.004(3)
O2 0.048(4) 0.073(5) 0.035(3) 0.004(3) 0.002(3) 0.026(3)
O3 0.037(3) 0.046(4) 0.035(3) 0.000(3) 0.003(3) 0.002(3)
O4 0.043(3) 0.047(4) 0.030(3) 0.005(3) -0.006(3) 0.009(3)
O5 0.042(3) 0.034(3) 0.023(3) -0.002(2) 0.002(2) 0.000(2)
O6 0.048(3) 0.045(3) 0.027(3) 0.002(3) 0.003(3) 0.006(3)
O7 0.038(3) 0.048(3) 0.024(3) -0.003(2) 0.000(2) 0.007(3)
O8 0.051(3) 0.036(3) 0.026(3) 0.000(2) 0.006(2) 0.010(3)
O9 0.064(4) 0.038(3) 0.032(3) -0.002(3) 0.003(3) 0.004(3)
O10 0.040(3) 0.064(4) 0.032(3) 0.001(3) -0.001(3) 0.017(3)
O11 0.033(3) 0.054(4) 0.037(3) 0.001(3) 0.000(3) -0.002(3)
O12 0.065(4) 0.043(4) 0.032(3) 0.001(3) 0.004(3) 0.017(3)
O13 0.047(3) 0.037(3) 0.023(3) -0.004(2) 0.000(2) 0.002(2)
O14 0.057(4) 0.054(4) 0.049(4) 0.013(3) -0.004(3) -0.011(3)
O15 0.069(4) 0.054(4) 0.036(4) -0.002(3) 0.009(3) 0.018(3)
O16 0.043(3) 0.046(3) 0.029(3) 0.003(3) 0.004(3) 0.006(3)
O17 0.072(4) 0.037(3) 0.025(3) -0.003(3) 0.003(3) 0.008(3)
O18 0.049(4) 0.068(4) 0.042(4) 0.009(3) 0.009(3) 0.006(3)
O19 0.064(4) 0.038(3) 0.030(3) -0.003(3) -0.004(3) 0.004(3)
O20 0.048(4) 0.067(4) 0.043(4) 0.002(3) 0.002(3) -0.005(3)
O21 0.047(3) 0.038(3) 0.029(3) -0.004(2) -0.002(3) 0.010(3)
O22 0.049(3) 0.042(3) 0.026(3) 0.006(2) 0.005(3) 0.006(3)
O23 0.037(3) 0.036(3) 0.026(3) -0.001(2) -0.003(2) 0.005(2)
O24 0.046(3) 0.043(3) 0.023(3) 0.001(2) 0.001(2) 0.013(3)
O25 0.058(4) 0.053(4) 0.058(4) -0.008(3) 0.020(3) -0.011(3)
O26 0.034(3) 0.045(4) 0.045(4) 0.000(3) -0.001(3) 0.002(3)
O27 0.037(3) 0.027(3) 0.031(3) -0.004(2) -0.002(2) 0.000(2)
O28 0.063(4) 0.061(4) 0.035(3) 0.006(3) -0.003(3) 0.016(3)
O29 0.047(3) 0.049(4) 0.030(3) 0.006(3) 0.000(3) 0.006(3)
O30 0.046(3) 0.047(3) 0.027(3) 0.000(3) 0.000(2) 0.009(3)
O31 0.062(5) 0.101(6) 0.063(5) 0.034(4) -0.009(4) 0.013(4)
O32 0.047(3) 0.033(3) 0.031(3) -0.004(2) 0.000(3) 0.009(3)
O33 0.041(3) 0.043(3) 0.033(3) -0.001(3) -0.001(3) 0.013(3)
O34 0.039(3) 0.048(4) 0.033(3) -0.001(3) 0.003(3) 0.001(3)
O35 0.052(4) 0.048(4) 0.027(3) 0.000(3) 0.006(3) 0.005(3)
O36 0.046(3) 0.044(4) 0.030(3) 0.008(3) 0.001(3) -0.003(3)
O37 0.063(4) 0.045(4) 0.028(3) -0.007(3) -0.001(3) 0.015(3)
O38 0.045(3) 0.031(3) 0.037(3) -0.003(2) 0.006(3) 0.001(3)
O39 0.111(6) 0.058(5) 0.066(5) -0.007(4) 0.043(4) 0.014(4)
O40 0.038(3) 0.070(4) 0.029(3) 0.004(3) 0.005(3) 0.008(3)
O41 0.063(4) 0.055(4) 0.037(4) 0.004(3) 0.009(3) 0.025(3)
O42 0.047(3) 0.037(3) 0.026(3) -0.003(2) 0.003(2) 0.010(3)
O43 0.047(3) 0.068(4) 0.026(3) -0.003(3) -0.005(3) 0.012(3)
O44 0.033(3) 0.034(3) 0.030(3) -0.004(2) 0.001(2) 0.001(2)
O45 0.037(3) 0.034(3) 0.033(3) 0.000(2) 0.002(2) 0.003(2)
O46 0.031(3) 0.034(3) 0.025(3) -0.001(2) -0.003(2) 0.002(2)
O47 0.039(3) 0.049(4) 0.026(3) -0.005(3) -0.005(2) 0.010(3)
C24 0.087(7) 0.053(6) 0.030(5) 0.003(4) 0.004(5) 0.011(5)
O48 0.035(3) 0.044(3) 0.026(3) 0.000(2) 0.002(2) 0.006(2)
C69 0.066(6) 0.033(5) 0.028(5) -0.001(4) 0.001(4) 0.005(4)
O49 0.043(3) 0.067(4) 0.028(3) 0.002(3) 0.003(3) 0.004(3)
C39 0.041(5) 0.048(6) 0.048(6) 0.007(4) 0.007(4) 0.011(4)
O50 0.064(4) 0.051(4) 0.043(4) 0.001(3) 0.008(3) -0.003(3)
C13 0.049(5) 0.043(5) 0.050(6) 0.006(4) 0.014(5) 0.011(4)
C55 0.049(6) 0.077(7) 0.033(5) 0.002(5) 0.010(4) 0.002(5)
O51 0.049(3) 0.041(4) 0.030(3) 0.003(3) 0.002(3) 0.000(3)
C59 0.063(6) 0.066(6) 0.028(5) -0.004(4) 0.000(4) 0.025(5)
C34 0.050(6) 0.045(6) 0.072(7) 0.006(5) -0.025(5) 0.001(5)
C74 0.068(7) 0.068(7) 0.044(6) -0.008(5) 0.021(5) 0.001(5)
O52 0.047(3) 0.040(3) 0.029(3) -0.001(2) 0.000(3) 0.007(3)
O53 0.053(4) 0.040(3) 0.027(3) -0.005(2) 0.002(3) 0.010(3)
O54 0.068(4) 0.050(4) 0.039(4) 0.005(3) 0.009(3) 0.008(3)
C20 0.052(6) 0.056(7) 0.082(8) -0.030(6) 0.030(6) -0.021(5)
C2 0.056(6) 0.043(5) 0.036(5) -0.001(4) 0.007(4) 0.009(4)
C35 0.063(7) 0.040(6) 0.124(11) 0.006(7) -0.034(7) 0.000(5)
C75 0.083(7) 0.057(6) 0.040(6) -0.002(5) 0.013(5) 0.020(5)
C72 0.058(6) 0.046(5) 0.030(5) 0.005(4) 0.002(4) 0.005(4)
C52 0.043(5) 0.057(6) 0.039(5) 0.001(4) 0.006(4) 0.023(4)
C36 0.057(6) 0.052(7) 0.078(8) 0.022(6) -0.025(6) -0.017(5)
C67 0.058(6) 0.037(5) 0.040(5) 0.003(4) 0.010(4) 0.014(4)
C19 0.046(6) 0.064(8) 0.114(10) -0.025(7) 0.011(7) -0.002(6)
C21 0.037(4) 0.033(5) 0.025(4) -0.005(4) 0.000(4) -0.004(4)
C40 0.065(6) 0.052(6) 0.053(6) 0.003(5) 0.011(5) 0.005(5)
C38 0.031(4) 0.055(6) 0.038(5) 0.013(4) -0.004(4) 0.001(4)
C14 0.052(6) 0.065(7) 0.058(7) 0.009(5) 0.006(5) -0.001(5)
C10 0.090(2) 0.079(2) 0.0541(17) 0.0055(15) 0.0126(15) 0.0335(17)
C9 0.090(2) 0.079(2) 0.0541(17) 0.0055(15) 0.0126(15) 0.0335(17)
C63 0.074(7) 0.056(7) 0.021(5) 0.002(4) -0.005(5) 0.024(6)
C23 0.080(7) 0.046(6) 0.037(5) -0.007(4) 0.005(5) 0.022(5)
C60 0.065(7) 0.081(7) 0.031(5) -0.002(5) -0.004(5) 0.013(6)
C58 0.044(5) 0.033(5) 0.027(4) 0.004(3) 0.000(4) 0.007(4)
C57 0.040(5) 0.038(5) 0.024(4) 0.003(4) -0.002(4) -0.002(4)
C61 0.064(6) 0.050(6) 0.041(5) -0.008(4) 0.008(5) 0.007(5)
C47 0.058(6) 0.066(7) 0.019(4) -0.005(4) -0.005(4) 0.034(6)
C76 0.043(5) 0.038(5) 0.030(5) -0.004(4) 0.005(4) -0.001(4)
C42 0.043(5) 0.048(6) 0.026(4) -0.002(4) 0.005(4) 0.005(4)
C53 0.034(5) 0.056(6) 0.044(6) -0.003(4) 0.006(4) 0.012(4)
C70 0.076(7) 0.056(6) 0.039(5) 0.009(5) 0.013(5) 0.002(5)
C12 0.057(6) 0.035(5) 0.037(5) -0.003(4) 0.016(4) 0.002(4)
C15 0.069(7) 0.058(7) 0.056(7) -0.008(5) 0.027(6) -0.018(5)
C8 0.090(2) 0.079(2) 0.0541(17) 0.0055(15) 0.0126(15) 0.0335(17)
C5 0.064(6) 0.067(7) 0.044(6) 0.014(5) 0.006(5) 0.021(5)
C37 0.043(5) 0.050(6) 0.024(4) -0.001(4) -0.005(4) 0.004(4)
C45 0.045(6) 0.145(13) 0.079(9) 0.050(9) -0.012(6) -0.001(7)
C4 0.077(7) 0.065(7) 0.043(6) 0.010(5) -0.010(5) 0.004(6)
C22 0.041(5) 0.040(5) 0.028(4) -0.003(4) -0.002(4) -0.003(4)
C32 0.048(5) 0.030(5) 0.033(5) 0.000(4) -0.011(4) 0.008(4)
C7 0.090(2) 0.079(2) 0.0541(17) 0.0055(15) 0.0126(15) 0.0335(17)
C29 0.046(5) 0.035(5) 0.032(4) 0.003(4) 0.008(4) 0.009(4)
C71 0.074(7) 0.042(5) 0.041(6) 0.004(4) 0.015(5) 0.000(5)
C11 0.053(5) 0.043(5) 0.025(4) -0.010(4) 0.006(4) 0.001(4)
C43 0.049(6) 0.071(7) 0.036(5) 0.018(5) 0.005(4) 0.014(5)
C1 0.040(5) 0.039(5) 0.027(5) 0.006(4) -0.006(4) -0.001(4)
C25 0.054(6) 0.054(6) 0.036(5) 0.002(4) -0.004(4) 0.001(5)
C6 0.058(6) 0.037(5) 0.020(4) 0.000(4) 0.010(4) 0.007(4)
C17 0.047(5) 0.038(5) 0.048(5) -0.005(4) 0.018(4) 0.008(4)
C68 0.058(6) 0.030(5) 0.047(6) -0.004(4) -0.001(4) 0.010(4)
C54 0.035(5) 0.073(7) 0.035(5) 0.001(5) 0.005(4) 0.003(4)
C33 0.044(5) 0.041(5) 0.044(5) 0.009(4) -0.002(4) 0.004(4)
C56 0.047(5) 0.072(7) 0.050(6) 0.011(5) 0.008(5) 0.008(5)
C18 0.043(6) 0.058(7) 0.086(8) -0.015(6) 0.006(6) 0.008(5)
C44 0.049(6) 0.077(7) 0.039(5) 0.021(5) 0.003(4) -0.003(5)
C3 0.072(7) 0.058(6) 0.035(5) -0.002(5) 0.001(5) 0.021(5)
C41 0.066(7) 0.053(6) 0.056(6) 0.017(5) -0.005(5) -0.020(5)
C16 0.039(5) 0.036(5) 0.036(5) -0.008(4) 0.002(4) 0.006(4)
C73 0.060(6) 0.069(7) 0.042(6) 0.006(5) 0.008(5) 0.024(5)
C46 0.086(9) 0.146(13) 0.069(8) 0.050(9) -0.008(7) 0.037(9)
O55 0.096(6) 0.124(7) 0.077(6) -0.028(5) -0.011(5) 0.047(6)
C26 0.090(2) 0.079(2) 0.0541(17) 0.0055(15) 0.0126(15) 0.0335(17)
O56 0.124(7) 0.102(7) 0.075(6) -0.013(5) -0.032(5) 0.049(6)
C28 0.090(2) 0.079(2) 0.0541(17) 0.0055(15) 0.0126(15) 0.0335(17)
O1A 0.126(7) 0.079(6) 0.085(6) 0.008(5) 0.040(5) 0.004(5)
C62 0.090(2) 0.079(2) 0.0541(17) 0.0055(15) 0.0126(15) 0.0335(17)
C48 0.090(2) 0.079(2) 0.0541(17) 0.0055(15) 0.0126(15) 0.0335(17)
C64 0.090(2) 0.079(2) 0.0541(17) 0.0055(15) 0.0126(15) 0.0335(17)
C49 0.090(2) 0.079(2) 0.0541(17) 0.0055(15) 0.0126(15) 0.0335(17)
C50 0.090(2) 0.079(2) 0.0541(17) 0.0055(15) 0.0126(15) 0.0335(17)
C65 0.090(2) 0.079(2) 0.0541(17) 0.0055(15) 0.0126(15) 0.0335(17)
C66 0.090(2) 0.079(2) 0.0541(17) 0.0055(15) 0.0126(15) 0.0335(17)
C51 0.090(2) 0.079(2) 0.0541(17) 0.0055(15) 0.0126(15) 0.0335(17)
C31 0.090(2) 0.079(2) 0.0541(17) 0.0055(15) 0.0126(15) 0.0335(17)
C30 0.090(2) 0.079(2) 0.0541(17) 0.0055(15) 0.0126(15) 0.0335(17)
O1W 0.083(5) 0.059(4) 0.070(5) 0.012(4) 0.019(4) -0.003(4)
O2W 0.067(5) 0.085(5) 0.068(5) 0.011(4) 0.008(4) 0.003(4)
O3W 0.053(5) 0.074(6) 0.040(5) -0.011(4) 0.014(4) 0.005(4)
O4W 0.072(6) 0.045(5) 0.037(5) 0.014(4) -0.006(4) 0.006(4)
O5W 0.045(5) 0.079(6) 0.047(5) -0.013(4) 0.000(4) 0.008(4)
O6W 0.082(6) 0.054(5) 0.039(5) -0.002(4) -0.004(4) 0.016(5)
O7W 0.13(3) 0.08(3) 0.05(2) 0.023(19) -0.01(2) -0.02(2)

loop_
_atom_type_symbol
_atom_type_description
_atom_type_scat_dispersion_real
_atom_type_scat_dispersion_imag
_atom_type_scat_source
C C 0.0033 0.0016 'International Tables Vol C Tables 4.2.6.8 and 6.1.1.4'
H H 0.0000 0.0000 'International Tables Vol C Tables 4.2.6.8 and 6.1.1.4'
Fe Fe 0.3463 0.8444 'International Tables Vol C Tables 4.2.6.8 and 6.1.1.4'
O O 0.0106 0.0060 'International Tables Vol C Tables 4.2.6.8 and 6.1.1.4'

loop_
_geom_angle_atom_site_label_1
_geom_angle_atom_site_label_2
_geom_angle_atom_site_label_3
_geom_angle
O5 Fe1 O13 78.7(2)
O5 Fe1 O16 89.1(2)
O5 Fe1 O27 103.8(2)
O5 Fe1 O34 156.8(2)
O13 Fe1 O16 94.5(2)
O13 Fe1 O27 174.6(2)
O13 Fe1 O34 81.4(2)
O23 Fe1 O5 108.2(2)
O23 Fe1 O13 104.9(2)
O23 Fe1 O16 156.1(2)
O23 Fe1 O27 79.1(2)
O23 Fe1 O34 88.3(2)
O27 Fe1 O16 80.8(2)
O27 Fe1 O34 95.1(2)
O34 Fe1 O16 80.7(2)
O23 Fe2 O26 94.0(2)
O23 Fe2 O27 78.2(2)
O23 Fe2 O33 162.9(2)
O23 Fe2 O44 94.0(2)
O23 Fe2 O47 103.6(2)
O26 Fe2 O27 94.3(2)
O26 Fe2 O33 85.1(2)
O26 Fe2 O44 170.4(2)
O33 Fe2 O27 84.9(2)
O33 Fe2 O44 85.6(2)
O44 Fe2 O27 82.21(19)
O47 Fe2 O26 92.1(2)
O47 Fe2 O27 173.2(2)
O47 Fe2 O33 93.5(2)
O47 Fe2 O44 91.1(2)
O1 Fe3 O7 96.7(2)
O1 Fe3 O30 173.8(2)
O1 Fe3 O49 87.9(2)
O30 Fe3 O7 83.3(2)
O35 Fe3 O1 93.5(2)
O35 Fe3 O7 169.0(2)
O35 Fe3 O30 86.1(2)
O35 Fe3 O49 91.5(2)
O45 Fe3 O1 94.1(2)
O45 Fe3 O7 77.8(2)
O45 Fe3 O30 91.9(2)
O45 Fe3 O35 105.5(2)
O45 Fe3 O49 162.7(2)
O49 Fe3 O7 84.9(2)
O49 Fe3 O30 86.0(2)
O21 Fe4 O27 91.2(2)
O21 Fe4 O32 93.5(2)
O21 Fe4 O38 91.6(2)
O21 Fe4 O44 173.6(2)
O27 Fe4 O44 82.44(19)
O32 Fe4 O27 86.0(2)
O32 Fe4 O44 85.3(2)
O38 Fe4 O27 170.5(2)
O38 Fe4 O32 84.7(2)
O38 Fe4 O44 94.6(2)
O46 Fe4 O21 103.4(2)
O46 Fe4 O27 93.7(2)
O46 Fe4 O32 163.1(2)
O46 Fe4 O38 94.5(2)
O46 Fe4 O44 77.92(19)
O7 Fe5 O6 94.1(2)
O7 Fe5 O36 81.7(2)
O36 Fe5 O6 80.7(2)
O44 Fe5 O6 81.0(2)
O44 Fe5 O7 174.4(2)
O44 Fe5 O36 94.9(2)
O45 Fe5 O6 88.9(2)
O45 Fe5 O7 78.3(2)
O45 Fe5 O36 156.7(2)
O45 Fe5 O44 104.1(2)
O46 Fe5 O6 156.4(2)
O46 Fe5 O7 105.1(2)
O46 Fe5 O36 88.4(2)
O46 Fe5 O44 79.1(2)
O46 Fe5 O45 108.2(2)
O8 Fe6 O2 81.2(2)
O8 Fe6 O30 174.2(2)
O8 Fe6 O41 94.5(2)
O30 Fe6 O2 94.4(2)
O30 Fe6 O41 80.9(2)
O41 Fe6 O2 79.9(2)
O48 Fe6 O2 88.8(2)
O48 Fe6 O8 104.6(2)
O48 Fe6 O30 78.9(2)
O48 Fe6 O41 156.0(3)
O48 Fe6 O52 109.1(2)
O52 Fe6 O2 155.8(3)
O52 Fe6 O8 78.6(2)
O52 Fe6 O30 104.7(2)
O52 Fe6 O41 88.6(2)
O5 Fe7 O8 91.7(2)
O5 Fe7 O9 162.8(2)
O5 Fe7 O13 77.9(2)
O5 Fe7 O22 94.3(2)
O5 Fe7 O29 105.6(2)
O8 Fe7 O13 83.0(2)
O9 Fe7 O8 86.0(2)
O9 Fe7 O13 85.0(2)
O22 Fe7 O8 173.8(2)
O22 Fe7 O9 87.7(2)
O22 Fe7 O13 96.6(2)
O29 Fe7 O8 86.2(2)
O29 Fe7 O9 91.2(2)
O29 Fe7 O13 168.8(2)
O29 Fe7 O22 93.8(2)
O3 Fe8 O4 83.1(2)
O5 Fe8 O3 170.7(2)
O5 Fe8 O4 95.8(2)
O5 Fe8 O42 89.0(2)
O5 Fe8 O46 94.3(2)
O5 Fe8 O48 94.7(2)
O42 Fe8 O3 81.7(2)
O42 Fe8 O4 83.4(2)
O46 Fe8 O3 86.7(2)
O46 Fe8 O4 169.8(2)
O46 Fe8 O42 94.9(2)
O46 Fe8 O48 94.3(2)
O48 Fe8 O3 94.4(2)
O48 Fe8 O4 86.7(2)
O48 Fe8 O42 169.8(2)
O23 Fe9 O24 94.7(2)
O23 Fe9 O45 94.4(2)
O23 Fe9 O51 86.9(2)
O23 Fe9 O52 94.7(2)
O23 Fe9 O53 169.9(2)
O24 Fe9 O51 81.7(2)
O24 Fe9 O53 83.4(2)
O45 Fe9 O24 88.9(2)
O45 Fe9 O51 170.6(2)
O45 Fe9 O52 95.1(2)
O45 Fe9 O53 95.5(2)
O51 Fe9 O53 83.0(2)
O52 Fe9 O24 169.5(2)
O52 Fe9 O51 94.1(2)
O52 Fe9 O53 86.5(2)
O7 Fe10 O30 83.3(2)
O10 Fe10 O7 169.5(2)
O10 Fe10 O30 93.5(2)
O10 Fe10 O40 85.6(2)
O11 Fe10 O7 89.1(2)
O11 Fe10 O10 93.8(2)
O11 Fe10 O30 172.2(2)
O11 Fe10 O40 91.1(2)
O40 Fe10 O7 84.3(2)
O40 Fe10 O30 86.5(2)
O48 Fe10 O7 92.7(2)
O48 Fe10 O10 96.3(2)
O48 Fe10 O11 104.6(2)
O48 Fe10 O30 77.6(2)
O48 Fe10 O40 164.0(2)
O12 Fe11 O8 93.4(2)
O12 Fe11 O13 169.5(2)
O12 Fe11 O17 85.2(2)
O13 Fe11 O8 83.45(19)
O17 Fe11 O8 87.2(2)
O17 Fe11 O13 84.6(2)
O19 Fe11 O8 172.0(2)
O19 Fe11 O12 94.0(2)
O19 Fe11 O13 88.7(2)
O19 Fe11 O17 90.7(2)
O52 Fe11 O8 77.5(2)
O52 Fe11 O12 96.4(3)
O52 Fe11 O13 92.7(2)
O52 Fe11 O17 164.7(2)
O52 Fe11 O19 104.3(2)
C1 O1 Fe3 124.1(5)
C47 O2 Fe6 127.0(6)
C37 O3 Fe8 137.9(5)
C42 O4 Fe8 135.7(5)
Fe7 O5 Fe1 102.7(2)
Fe7 O5 Fe8 125.4(3)
Fe8 O5 Fe1 131.8(3)
C1 O6 Fe5 125.4(5)
Fe5 O7 Fe3 91.7(2)
Fe5 O7 Fe10 124.6(3)
Fe10 O7 Fe3 96.6(2)
Fe6 O8 Fe7 125.0(2)
Fe6 O8 Fe11 91.4(2)
Fe7 O8 Fe11 95.4(2)
C67 O9 Fe7 129.3(6)
C47 O10 Fe10 126.0(6)
C37 O11 Fe10 128.4(5)
C63 O12 Fe11 125.2(6)
Fe1 O13 Fe7 91.43(19)
Fe1 O13 Fe11 124.8(3)
Fe11 O13 Fe7 96.4(2)
C36 O14 C33 104.5(8)
C75 O15 C72 105.6(7)
C76 O16 Fe1 125.0(5)
C67 O17 Fe11 128.2(5)
C56 O18 C53 106.1(7)
C11 O19 Fe11 127.9(6)
C41 O20 C38 103.6(7)
C57 O21 Fe4 128.6(5)
C76 O22 Fe7 124.9(5)
Fe2 O23 Fe1 103.1(2)
Fe2 O23 Fe9 126.2(3)
Fe9 O23 Fe1 130.6(3)
C21 O24 Fe9 137.4(5)
C17 O25 C20 106.0(8)
C16 O26 Fe2 126.4(5)
Fe1 O27 Fe2 91.38(19)
Fe4 O27 Fe1 125.5(2)
Fe4 O27 Fe2 97.0(2)
C5 O28 C2 105.6(7)
C42 O29 Fe7 127.7(5)
Fe3 O30 Fe10 95.3(2)
Fe6 O30 Fe3 124.9(3)
Fe6 O30 Fe10 91.0(2)
C46 O31 C43 104.8(9)
C29 O32 Fe4 129.2(5)
C29 O33 Fe2 129.7(5)
C16 O34 Fe1 126.7(5)
C6 O35 Fe3 128.2(5)
C32 O36 Fe5 126.4(5)
C58 O37 C61 105.5(6)
C32 O38 Fe4 125.9(5)
C10 O39 C7 106.1(9)
C52 O40 Fe10 128.8(6)
C63 O41 Fe6 126.4(6)
C57 O42 Fe8 137.7(5)
C22 O43 C25 105.5(7)
Fe2 O44 Fe4 96.8(2)
Fe5 O44 Fe2 125.1(2)
Fe5 O44 Fe4 91.53(19)
Fe3 O45 Fe5 103.0(2)
Fe3 O45 Fe9 125.3(3)
Fe9 O45 Fe5 131.7(3)
Fe4 O46 Fe5 103.2(2)
Fe4 O46 Fe8 126.0(3)
Fe5 O46 Fe8 130.8(3)
C21 O47 Fe2 128.3(5)
C23 C24 H24 127.3
C25 C24 H24 127.3
C25 C24 C23 105.4(8)
Fe6 O48 Fe8 129.9(3)
Fe10 O48 Fe6 103.7(2)
Fe10 O48 Fe8 126.4(3)
C70 C69 H69 126.3
C68 C69 H69 126.3
C68 C69 C70 107.5(8)
C52 O49 Fe3 130.4(6)
C40 C39 H39 126.8
C38 C39 H39 126.8
C38 C39 C40 106.5(8)
C15 O50 C12 104.3(7)
C14 C13 H13 126.4
C12 C13 H13 126.4
C12 C13 C14 107.2(8)
C54 C55 H55 126.5
C56 C55 H55 126.5
C56 C55 C54 106.9(9)
C11 O51 Fe9 136.9(5)
C60 C59 H59 125.7
C58 C59 H59 125.7
C58 C59 C60 108.6(8)
C35 C34 H34 126.4
C33 C34 H34 126.4
C33 C34 C35 107.1(10)
C75 C74 H74 127.4
C75 C74 C73 105.1(9)
C73 C74 H74 127.4
Fe6 O52 Fe9 129.4(3)
Fe11 O52 Fe6 103.8(2)
Fe11 O52 Fe9 126.9(3)
C6 O53 Fe9 136.6(5)
C71 O54 C68 106.8(7)
O25 C20 H20 124.3
C19 C20 O25 111.5(10)
C19 C20 H20 124.3
O28 C2 C1 118.3(7)
C3 C2 O28 110.3(8)
C3 C2 C1 131.0(9)
C34 C35 H35 127.6
C36 C35 C34 104.8(10)
C36 C35 H35 127.6
O15 C75 H75 124.2
C74 C75 O15 111.5(9)
C74 C75 H75 124.2
O15 C72 C76 119.8(7)
C73 C72 O15 110.3(8)
C73 C72 C76 129.8(9)
O40 C52 O49 124.9(9)
O40 C52 C53 119.9(8)
O49 C52 C53 115.2(8)
O14 C36 H36 123.7
C35 C36 O14 112.7(10)
C35 C36 H36 123.7
O9 C67 C68 113.6(8)
O17 C67 O9 126.2(8)
O17 C67 C68 120.2(8)
C20 C19 H19 127.1
C20 C19 C18 105.8(10)
C18 C19 H19 127.1
O24 C21 O47 126.7(7)
O24 C21 C22 116.0(7)
O47 C21 C22 117.3(7)
C39 C40 H40 126.9
C41 C40 C39 106.2(9)
C41 C40 H40 126.9
O20 C38 C37 117.3(8)
C39 C38 O20 111.6(8)
C39 C38 C37 131.1(8)
C13 C14 H14 127.0
C15 C14 C13 105.9(9)
C15 C14 H14 127.0
O39 C10 H10 124.7
C9 C10 O39 110.6(10)
C9 C10 H10 124.7
C10 C9 H9 126.6
C10 C9 C8 106.8(11)
C8 C9 H9 126.6
O12 C63 O41 128.0(9)
O12 C63 C62 116.9(10)
O41 C63 C62 115.1(10)
C24 C23 H23 126.1
C22 C23 C24 107.7(8)
C22 C23 H23 126.1
C59 C60 H60 127.1
C61 C60 C59 105.9(8)
C61 C60 H60 127.1
O37 C58 C57 118.8(7)
C59 C58 O37 108.8(7)
C59 C58 C57 132.3(8)
O21 C57 C58 116.9(7)
O42 C57 O21 126.5(7)
O42 C57 C58 116.6(7)
O37 C61 H61 124.4
C60 C61 O37 111.3(8)
C60 C61 H61 124.4
O2 C47 C48 115.2(10)
O10 C47 O2 126.9(8)
O10 C47 C48 118.0(10)
O16 C76 C72 118.1(8)
O22 C76 O16 126.6(7)
O22 C76 C72 115.3(7)
O4 C42 O29 127.9(8)
O4 C42 C43 117.0(8)
O29 C42 C43 115.1(8)
O18 C53 C52 120.2(8)
C54 C53 O18 109.8(8)
C54 C53 C52 130.0(8)
C69 C70 H70 126.6
C71 C70 C69 106.8(8)
C71 C70 H70 126.6
O50 C12 C11 117.6(8)
C13 C12 O50 110.3(7)
C13 C12 C11 132.1(9)
O50 C15 H15 123.9
C14 C15 O50 112.2(9)
C14 C15 H15 123.9
C9 C8 H8 127.0
C7 C8 C9 106.0(11)
C7 C8 H8 127.0
O28 C5 H5 124.5
C4 C5 O28 111.1(8)
C4 C5 H5 124.5
O3 C37 O11 125.8(8)
O3 C37 C38 117.6(8)
O11 C37 C38 116.5(8)
C44 C45 H45 127.2
C46 C45 H45 127.2
C46 C45 C44 105.7(10)
C5 C4 H4 127.0
C5 C4 C3 106.0(9)
C3 C4 H4 127.0
O43 C22 C21 118.7(7)
C23 C22 O43 109.4(7)
C23 C22 C21 131.9(8)
O36 C32 C33 117.1(8)
O38 C32 O36 126.6(7)
O38 C32 C33 116.3(8)
O39 C7 C6 118.8(10)
C8 C7 O39 110.4(10)
C8 C7 C6 130.7(11)
O32 C29 C26 117.1(8)
O33 C29 O32 125.8(7)
O33 C29 C26 117.2(8)
O54 C71 H71 125.1
C70 C71 O54 109.9(8)
C70 C71 H71 125.1
O19 C11 C12 116.0(8)
O51 C11 O19 127.4(8)
O51 C11 C12 116.6(8)
O31 C43 C42 119.1(8)
C44 C43 O31 110.8(8)
C44 C43 C42 130.0(9)
O1 C1 C2 113.3(7)
O6 C1 O1 127.1(7)
O6 C1 C2 119.7(8)
O43 C25 H25 124.0
C24 C25 O43 111.9(8)
C24 C25 H25 124.0
O35 C6 C7 116.1(9)
O53 C6 O35 126.3(7)
O53 C6 C7 117.5(9)
O25 C17 C16 117.9(8)
C18 C17 O25 110.3(8)
C18 C17 C16 131.8(9)
C69 C68 O54 109.1(8)
C69 C68 C67 130.8(8)
O54 C68 C67 120.1(8)
C55 C54 H54 126.2
C53 C54 C55 107.5(8)
C53 C54 H54 126.2
O14 C33 C32 117.7(8)
C34 C33 O14 110.9(8)
C34 C33 C32 131.4(9)
O18 C56 H56 125.2
C55 C56 O18 109.6(8)
C55 C56 H56 125.2
C19 C18 H18 126.8
C17 C18 C19 106.4(10)
C17 C18 H18 126.8
C45 C44 H44 126.4
C43 C44 C45 107.2(10)
C43 C44 H44 126.4
C2 C3 C4 106.9(9)
C2 C3 H3 126.5
C4 C3 H3 126.5
O20 C41 H41 124.0
C40 C41 O20 112.1(9)
C40 C41 H41 124.0
O26 C16 O34 125.9(7)
O26 C16 C17 115.9(7)
O34 C16 C17 118.1(8)
C74 C73 H73 126.3
C72 C73 C74 107.3(8)
C72 C73 H73 126.3
O31 C46 H46 124.3
C45 C46 O31 111.4(11)
C45 C46 H46 124.3
C48 O55 C51 98.8(10)
C28 C26 C29 122.8(10)
C28 C26 O1A 114.5(10)
O1A C26 C29 122.8(10)
C62 O56 C66 100.4(10)
C26 C28 H28 128.2
C26 C28 C30 103.6(10)
C30 C28 H28 128.2
C26 O1A C31 97.5(9)
O56 C62 C63 121.1(11)
C64 C62 C63 123.3(12)
C64 C62 O56 115.5(11)
O55 C48 C47 120.0(11)
C49 C48 C47 124.7(12)
C49 C48 O55 115.2(10)
C62 C64 H64 129.8
C62 C64 C65 100.4(11)
C65 C64 H64 129.8
C48 C49 H49 128.7
C48 C49 C50 102.6(11)
C50 C49 H49 128.7
C49 C50 H50 124.0
C51 C50 C49 112.0(12)
C51 C50 H50 124.0
C64 C65 H65 122.8
C66 C65 C64 114.5(12)
C66 C65 H65 122.8
O56 C66 H66 125.4
C65 C66 O56 109.2(11)
C65 C66 H66 125.4
O55 C51 H51 124.3
C50 C51 O55 111.4(12)
C50 C51 H51 124.3
O1A C31 H31 124.5
C30 C31 O1A 111.0(10)
C30 C31 H31 124.5
C28 C30 H30 123.3
C31 C30 C28 113.4(11)
C31 C30 H30 123.3

loop_
_geom_bond_atom_site_label_1
_geom_bond_atom_site_label_2
_geom_bond_distance
Fe1 O5 1.938(5)
Fe1 O13 2.053(5)
Fe1 O16 2.113(5)
Fe1 O23 1.922(5)
Fe1 O27 2.059(5)
Fe1 O34 2.110(5)
Fe2 O23 1.895(5)
Fe2 O26 2.009(6)
Fe2 O27 2.118(5)
Fe2 O33 2.060(5)
Fe2 O44 2.062(5)
Fe2 O47 1.966(5)
Fe3 O1 1.982(5)
Fe3 O7 2.119(5)
Fe3 O30 2.102(5)
Fe3 O35 1.960(5)
Fe3 O45 1.893(5)
Fe3 O49 2.014(6)
Fe4 O21 1.969(5)
Fe4 O27 2.054(5)
Fe4 O32 2.052(5)
Fe4 O38 2.004(5)
Fe4 O44 2.117(5)
Fe4 O46 1.898(5)
Fe5 O6 2.111(5)
Fe5 O7 2.058(5)
Fe5 O36 2.110(5)
Fe5 O44 2.053(5)
Fe5 O45 1.938(5)
Fe5 O46 1.916(5)
Fe6 O2 2.102(6)
Fe6 O8 2.055(5)
Fe6 O30 2.059(6)
Fe6 O41 2.098(6)
Fe6 O48 1.921(5)
Fe6 O52 1.925(5)
Fe7 O5 1.892(5)
Fe7 O8 2.109(5)
Fe7 O9 2.019(6)
Fe7 O13 2.125(5)
Fe7 O22 1.975(6)
Fe7 O29 1.955(5)
Fe8 O3 2.105(6)
Fe8 O4 2.106(5)
Fe8 O5 1.917(5)
Fe8 O42 2.066(5)
Fe8 O46 1.918(5)
Fe8 O48 1.930(5)
Fe9 O23 1.916(5)
Fe9 O24 2.062(5)
Fe9 O45 1.921(5)
Fe9 O51 2.103(6)
Fe9 O52 1.928(5)
Fe9 O53 2.111(5)
Fe10 O7 2.080(5)
Fe10 O10 1.992(6)
Fe10 O11 1.965(5)
Fe10 O30 2.141(5)
Fe10 O40 2.054(6)
Fe10 O48 1.891(5)
Fe11 O8 2.133(5)
Fe11 O12 1.996(6)
Fe11 O13 2.084(5)
Fe11 O17 2.041(6)
Fe11 O19 1.963(6)
Fe11 O52 1.885(6)
O1 C1 1.269(9)
O2 C47 1.271(11)
O3 C37 1.243(10)
O4 C42 1.238(10)
O6 C1 1.243(9)
O9 C67 1.281(9)
O10 C47 1.262(11)
O11 C37 1.284(9)
O12 C63 1.252(12)
O14 C36 1.362(11)
O14 C33 1.371(10)
O15 C75 1.366(10)
O15 C72 1.372(10)
O16 C76 1.261(9)
O17 C67 1.261(10)
O18 C53 1.377(10)
O18 C56 1.368(11)
O19 C11 1.265(10)
O20 C38 1.375(10)
O20 C41 1.369(11)
O21 C57 1.278(9)
O22 C76 1.259(9)
O24 C21 1.248(9)
O25 C20 1.381(11)
O25 C17 1.366(10)
O26 C16 1.260(10)
O28 C2 1.371(10)
O28 C5 1.359(10)
O29 C42 1.267(10)
O31 C43 1.371(11)
O31 C46 1.367(13)
O32 C29 1.265(9)
O33 C29 1.259(9)
O34 C16 1.265(9)
O35 C6 1.266(10)
O36 C32 1.274(9)
O37 C58 1.371(9)
O37 C61 1.377(10)
O38 C32 1.256(10)
O39 C10 1.365(12)
O39 C7 1.381(13)
O40 C52 1.264(10)
O41 C63 1.278(12)
O42 C57 1.230(9)
O43 C22 1.358(9)
O43 C25 1.366(10)
O47 C21 1.272(9)
C24 H24 0.9500
C24 C23 1.410(12)
C24 C25 1.317(12)
C69 H69 0.9500
C69 C70 1.405(12)
C69 C68 1.345(12)
O49 C52 1.268(10)
C39 H39 0.9500
C39 C40 1.406(12)
C39 C38 1.335(11)
O50 C12 1.374(10)
O50 C15 1.374(11)
C13 H13 0.9500
C13 C14 1.407(12)
C13 C12 1.347(12)
C55 H55 0.9500
C55 C54 1.406(12)
C55 C56 1.340(12)
O51 C11 1.242(10)
C59 H59 0.9500
C59 C60 1.402(12)
C59 C58 1.334(11)
C34 H34 0.9500
C34 C35 1.431(14)
C34 C33 1.326(12)
C74 H74 0.9500
C74 C75 1.345(13)
C74 C73 1.432(12)
O53 C6 1.242(9)
O54 C71 1.361(10)
O54 C68 1.377(9)
C20 H20 0.9500
C20 C19 1.334(16)
C2 C1 1.479(11)
C2 C3 1.336(12)
C35 H35 0.9500
C35 C36 1.329(15)
C75 H75 0.9500
C72 C76 1.469(11)
C72 C73 1.336(11)
C52 C53 1.430(12)
C36 H36 0.9500
C67 C68 1.432(12)
C19 H19 0.9500
C19 C18 1.447(15)
C21 C22 1.458(10)
C40 H40 0.9500
C40 C41 1.333(13)
C38 C37 1.475(12)
C14 H14 0.9500
C14 C15 1.326(14)
C10 H10 0.9500
C10 C9 1.356(15)
C9 H9 0.9500
C9 C8 1.427(14)
C63 C62 1.503(14)
C23 H23 0.9500
C23 C22 1.342(11)
C60 H60 0.9500
C60 C61 1.316(12)
C58 C57 1.449(10)
C61 H61 0.9500
C47 C48 1.483(13)
C42 C43 1.473(11)
C53 C54 1.321(12)
C70 H70 0.9500
C70 C71 1.350(12)
C12 C11 1.482(12)
C15 H15 0.9500
C8 H8 0.9500
C8 C7 1.360(15)
C5 H5 0.9500
C5 C4 1.341(13)
C45 H45 0.9500
C45 C44 1.408(14)
C45 C46 1.351(17)
C4 H4 0.9500
C4 C3 1.414(13)
C32 C33 1.487(11)
C7 C6 1.450(13)
C29 C26 1.463(13)
C71 H71 0.9500
C43 C44 1.341(12)
C25 H25 0.9500
C17 C18 1.358(13)
C17 C16 1.462(11)
C54 H54 0.9500
C56 H56 0.9500
C18 H18 0.9500
C44 H44 0.9500
C3 H3 0.9500
C41 H41 0.9500
C73 H73 0.9500
C46 H46 0.9500
O55 C48 1.402(14)
O55 C51 1.476(13)
C26 C28 1.360(15)
C26 O1A 1.406(13)
O56 C62 1.384(14)
O56 C66 1.482(13)
C28 H28 0.9500
C28 C30 1.396(11)
O1A C31 1.531(13)
C62 C64 1.341(15)
C48 C49 1.329(15)
C64 H64 0.9500
C64 C65 1.446(14)
C49 H49 0.9500
C49 C50 1.427(14)
C50 H50 0.9500
C50 C51 1.231(15)
C65 H65 0.9500
C65 C66 1.218(15)
C66 H66 0.9500
C51 H51 0.9500
C31 H31 0.9500
C31 C30 1.217(12)
C30 H30 0.9500
